data_1572486
loop_
_publ_author_name
'Cai, Heng'
'Tu, Yong-Qiang'
'Niu, Qiang'
'Xie, Wen-Ping'
'Wang, Bin'
'Lu, Ka'
'Li, Zi-Hao'
'Zhang, Fu-Min'
'Zhang, Xiao-Ming'

_publ_section_title
;
 CCC pincer Ru complex-catalyzed C-H vinylation/6&#x3c0;-E-cyclization of
 aldimines for constructing 4<i>H</i>-pyrido[1,2-<i>a</i>]pyrimidines.
;
_journal_issue 39
_journal_name_full 'Chemical science'
_journal_page_first 16216
_journal_page_last 16221
_journal_paper_doi 10.1039/d4sc05067c
_journal_volume 15
_journal_year 2024
_chemical_formula_moiety 'C20 H22 N2'
_chemical_formula_sum 'C20 H22 N2'
_chemical_formula_weight 290.39
_space_group_crystal_system monoclinic
_space_group_IT_number 14
_space_group_name_Hall '-P 2ybc'
_space_group_name_H-M_alt 'P 1 21/c 1'
_atom_sites_solution_hydrogens geom
_atom_sites_solution_primary dual
_audit_creation_date 2023-08-03
_audit_creation_method
;
Olex2 1.5-ac5-024
(compiled 2022.04.12 svn.rca3783a0 for Rigaku Oxford Diffraction, GUI svn.r6498)
;
_audit_update_record
;
2024-03-18 deposited with the CCDC.	2024-09-03 downloaded from the CCDC.
;
_cell_angle_alpha 90
_cell_angle_beta 96.3230(10)
_cell_angle_gamma 90
_cell_formula_units_Z 8
_cell_length_a 9.1803(2)
_cell_length_b 12.0750(2)
_cell_length_c 28.1968(4)
_cell_measurement_reflns_used 8230
_cell_measurement_temperature 149.99(10)
_cell_measurement_theta_max 76.4180
_cell_measurement_theta_min 3.1580
_cell_volume 3106.66(10)
_computing_cell_refinement 'CrysAlisPro 1.171.42.93a (Rigaku OD, 2023)'
_computing_data_collection 'CrysAlisPro 1.171.42.93a (Rigaku OD, 2023)'
_computing_data_reduction 'CrysAlisPro 1.171.42.93a (Rigaku OD, 2023)'
_computing_molecular_graphics 'Olex2 1.5-ac5-024 (Dolomanov et al., 2009)'
_computing_publication_material 'Olex2 1.5-ac5-024 (Dolomanov et al., 2009)'
_computing_structure_refinement 'SHELXL 2018/3 (Sheldrick, 2015)'
_computing_structure_solution 'SHELXT  (Sheldrick, 2015)'
_diffrn_ambient_environment N~2~
_diffrn_ambient_temperature 149.99(10)
_diffrn_detector 'Hybrid Pixel Array Detector'
_diffrn_detector_area_resol_mean 10.0000
_diffrn_detector_type HyPix
_diffrn_measured_fraction_theta_full 0.992
_diffrn_measured_fraction_theta_max 0.931
_diffrn_measurement_details
;
List of Runs (angles in degrees, time in seconds):

  # Type    Start    End  Width  t~exp~   \w     \q     \k     \f   Frames
#--------------------------------------------------------------------------
  1  \w    -89.00 -63.00   1.00    0.50    --  -44.30 146.00 135.00   26
  2  \w   -126.00 -76.00   1.00    1.50    -- -100.00 146.00 135.00   50
  3  \w    -60.00 -35.00   1.00    1.50    -- -100.00 146.00 135.00   25
  4  \w   -112.00 -29.00   1.00    1.50    -- -100.00 125.00 120.00   83
  5  \w    -76.00 -29.00   1.00    1.50    -- -100.00 125.00   0.00   47
  6  \w   -103.00 -77.00   1.00    1.50    -- -100.00 124.00 -30.00   26
  7  \w    -90.00 -36.00   1.00    0.50    --  -44.30 124.00 -30.00   54
  8  \w    -51.00 -25.00   1.00    1.50    -- -100.00  45.00-180.00   26
  9  \w    -71.00 -30.00   1.00    1.50    -- -100.00  61.00-150.00   41
 10  \w    -52.00 -26.00   1.00    1.50    -- -100.00  45.00-150.00   26
 11  \w     68.00  94.00   1.00    1.50    --  109.64-124.00-108.00   26
 12  \w    -53.00 -26.00   1.00    1.50    -- -100.00  45.00 150.00   27
 13  \w    -53.00 -25.00   1.00    1.50    -- -100.00  45.00 120.00   28
 14  \w   -154.00 -97.00   1.00    1.50    -- -100.00-124.00-108.00   57
 15  \w   -121.00 -82.00   1.00    1.50    -- -100.00-125.00-150.00   39
 16  \w   -170.00-130.00   1.00    1.50    -- -100.00-125.00-150.00   40
 17  \w   -105.00 -78.00   1.00    0.50    --  -44.30-146.00  85.00   27
 18  \w    -19.00  20.00   1.00    0.50    --   44.30 -19.00 -30.00   39
 19  \w    -33.00  23.00   1.00    0.50    --   44.30 -19.00-120.00   56
 20  \w     -9.00  24.00   1.00    0.50    --   44.30 -19.00-180.00   33
 21  \w    -34.00  23.00   1.00    0.50    --   44.30 -19.00 120.00   57
 22  \w     42.00  67.00   1.00    1.50    --  109.64 -61.00 -90.00   25
 23  \w     67.00 101.00   1.00    1.50    --  109.64 -77.00-120.00   34
 24  \w     41.00  68.00   1.00    1.50    --  109.64 -61.00-120.00   27
 25  \w     38.00  67.00   1.00    1.50    --  109.64 -61.00 -60.00   29
 26  \w    112.00 137.00   1.00    1.50    --  109.64  30.00  60.00   25
 27  \w    150.00 175.00   1.00    1.50    --  109.64  30.00  60.00   25
 28  \w    110.00 148.00   1.00    1.50    --  109.64  30.00 -60.00   38
 29  \w     78.00 138.00   1.00    1.50    --  109.64 124.00 -30.00   60
;
_diffrn_measurement_device 'four-circle diffractometer'
_diffrn_measurement_device_type 'ROD, Synergy Custom system, HyPix'
_diffrn_measurement_method '\w scans'
_diffrn_orient_matrix_type 'CrysAlisPro convention (1999,Acta A55,543-557)'
_diffrn_orient_matrix_UB_11 0.0238818000
_diffrn_orient_matrix_UB_12 -0.0449158000
_diffrn_orient_matrix_UB_13 -0.0497262000
_diffrn_orient_matrix_UB_21 -0.0051224000
_diffrn_orient_matrix_UB_22 0.1190531000
_diffrn_orient_matrix_UB_23 -0.0198098000
_diffrn_orient_matrix_UB_31 0.1669276000
_diffrn_orient_matrix_UB_32 0.0100730000
_diffrn_orient_matrix_UB_33 0.0126056000
_diffrn_radiation_monochromator mirror
_diffrn_radiation_probe x-ray
_diffrn_radiation_type 'Cu K\a'
_diffrn_radiation_wavelength 1.54184
_diffrn_reflns_av_unetI/netI 0.0191
_diffrn_reflns_Laue_measured_fraction_full 0.992
_diffrn_reflns_Laue_measured_fraction_max 0.931
_diffrn_reflns_limit_h_max 11
_diffrn_reflns_limit_h_min -9
_diffrn_reflns_limit_k_max 15
_diffrn_reflns_limit_k_min -15
_diffrn_reflns_limit_l_max 35
_diffrn_reflns_limit_l_min -35
_diffrn_reflns_number 6789
_diffrn_reflns_point_group_measured_fraction_full 0.992
_diffrn_reflns_point_group_measured_fraction_max 0.931
_diffrn_reflns_theta_full 67.684
_diffrn_reflns_theta_max 76.613
_diffrn_reflns_theta_min 3.154
_diffrn_source 'Rotating-anode X-ray tube'
_diffrn_source_type 'Rigaku (Cu) X-ray Source'
_exptl_absorpt_coefficient_mu 0.556
_exptl_absorpt_correction_T_max 1.00000
_exptl_absorpt_correction_T_min 0.58481
_exptl_absorpt_correction_type multi-scan
_exptl_absorpt_process_details
;
CrysAlisPro 1.171.42.93a (Rigaku Oxford Diffraction, 2023)
Empirical absorption correction using spherical harmonics,
implemented in SCALE3 ABSPACK scaling algorithm.
;
_exptl_crystal_colour 'clear dark yellow'
_exptl_crystal_colour_lustre clear
_exptl_crystal_colour_modifier dark
_exptl_crystal_colour_primary yellow
_exptl_crystal_density_diffrn 1.242
_exptl_crystal_description block
_exptl_crystal_F_000 1248
_exptl_crystal_size_max 0.15
_exptl_crystal_size_mid 0.13
_exptl_crystal_size_min 0.07
_refine_diff_density_max 0.343
_refine_diff_density_min -0.277
_refine_diff_density_rms 0.061
_refine_ls_extinction_method none
_refine_ls_goodness_of_fit_ref 1.079
_refine_ls_hydrogen_treatment constr
_refine_ls_matrix_type full
_refine_ls_number_parameters 400
_refine_ls_number_reflns 6789
_refine_ls_number_restraints 0
_refine_ls_restrained_S_all 1.079
_refine_ls_R_factor_all 0.0696
_refine_ls_R_factor_gt 0.0647
_refine_ls_shift/su_max 0.001
_refine_ls_shift/su_mean 0.000
_refine_ls_structure_factor_coef Fsqd
_refine_ls_weighting_details 'w=1/[\s^2^(Fo^2^)+(0.0997P)^2^+2.2943P] where P=(Fo^2^+2Fc^2^)/3'
_refine_ls_weighting_scheme calc
_refine_ls_wR_factor_gt 0.1855
_refine_ls_wR_factor_ref 0.1892
_reflns_Friedel_coverage 0.000
_reflns_number_gt 6160
_reflns_number_total 6789
_reflns_threshold_expression 'I > 2\s(I)'
_twin_special_details
;
Component 2 rotated by 179.9528\% 
around [0.95 -0.00 -0.32] (reciprocal) or [1.00 -0.00 -0.00] (direct)
;
_cod_data_source_file d4sc05067c2.cif
_cod_data_source_block caihen_0803_twin1_hklf4
_cod_depositor_comments 'Adding full bibliography for 1572486--1572491.cif.'
_cod_database_code 1572486
_shelx_shelxl_version_number 2018/3
_chemical_oxdiff_formula 'C11 H10 N O'
_shelx_space_group_comment
;
The symmetry employed for this shelxl refinement is uniquely defined
by the following loop, which should always be used as a source of
symmetry information in preference to the above space-group names.
They are only intended as comments.
;
_olex2_refinement_description
;
1. Twinned data refinement
 Scales: 0.652(2)
 0.348(2)
2. Fixed Uiso
 At 1.2 times of:
  All C(H) groups, All C(H,H) groups
 At 1.5 times of:
  All C(H,H,H) groups
3.a Secondary CH2 refined with riding coordinates:
 C10(H10A,H10B), C11(H11A,H11B), C12(H12A,H12B), C13(H13A,H13B), C14(H14A,
 H14B), C30(H30A,H30B), C31(H31A,H31B), C32(H32A,H32B), C33(H33A,H33B),
 C34(H34A,H34B)
3.b Aromatic/amide H refined with riding coordinates:
 C1(H1), C2(H2), C3(H3), C8(H8), C16(H16), C17(H17), C18(H18), C19(H19),
 C20(H20), C22(H22), C23(H23), C24(H24), C28(H28), C36(H36), C37(H37), C38(H38),
  C39(H39), C40(H40)
3.c Idealised Me refined as rotating group:
 C6(H6A,H6B,H6C), C26(H26A,H26B,H26C)
;
_olex2_submission_special_instructions 'No special instructions were received'
_oxdiff_exptl_absorpt_empirical_details
;
Empirical correction (ABSPACK) includes:
- Absorption correction using spherical harmonics
- Frame scaling
;
_oxdiff_exptl_absorpt_empirical_full_max 1.849
_oxdiff_exptl_absorpt_empirical_full_min 0.582
_oxdiff_twin_integration_method simultaneous
_oxdiff_twin_items 2

loop_
_space_group_symop_operation_xyz
'x, y, z'
'-x, y+1/2, -z+1/2'
'-x, -y, -z'
'x, -y-1/2, z-1/2'

loop_
_atom_site_label
_atom_site_type_symbol
_atom_site_fract_x
_atom_site_fract_y
_atom_site_fract_z
_atom_site_U_iso_or_equiv
_atom_site_adp_type
_atom_site_occupancy
_atom_site_site_symmetry_order
_atom_site_calc_flag
_atom_site_refinement_flags_posn
_atom_site_refinement_flags_adp
_atom_site_refinement_flags_occupancy
_atom_site_disorder_assembly
_atom_site_disorder_group
N001 N 0.9990(3) 0.45144(19) 0.81813(8) 0.0283(5) Uani 1 1 d . . . . .
N002 N 0.8275(2) 0.30144(18) 0.80926(7) 0.0261(5) Uani 1 1 d . . . . .
C1 C 0.7327(3) 0.2388(2) 0.77863(10) 0.0315(6) Uani 1 1 d . . . . .
H1 H 0.678967 0.180857 0.791471 0.038 Uiso 1 1 calc R U . . .
C2 C 0.7137(3) 0.2569(2) 0.73136(10) 0.0340(6) Uani 1 1 d . . . . .
H2 H 0.648103 0.212154 0.711188 0.041 Uiso 1 1 calc R U . . .
C3 C 0.7929(3) 0.3434(2) 0.71195(9) 0.0312(6) Uani 1 1 d . . . . .
H3 H 0.779299 0.357414 0.678597 0.037 Uiso 1 1 calc R U . . .
C4 C 0.8883(3) 0.4067(2) 0.74074(9) 0.0272(5) Uani 1 1 d . . . . .
C5 C 0.9063(3) 0.3882(2) 0.79157(9) 0.0253(5) Uani 1 1 d . . . . .
C6 C 0.9789(3) 0.4957(2) 0.72166(9) 0.0327(6) Uani 1 1 d . . . . .
H6A H 1.081352 0.471583 0.723783 0.049 Uiso 1 1 calc R U . . .
H6B H 0.971986 0.563382 0.740435 0.049 Uiso 1 1 calc R U . . .
H6C H 0.942777 0.510347 0.688240 0.049 Uiso 1 1 calc R U . . .
C7 C 1.0312(3) 0.4221(2) 0.86551(9) 0.0248(5) Uani 1 1 d . . . . .
C8 C 0.9582(3) 0.3432(2) 0.88671(9) 0.0282(6) Uani 1 1 d . . . . .
H8 H 0.992597 0.321882 0.918408 0.034 Uiso 1 1 calc R U . . .
C9 C 0.8240(3) 0.2872(2) 0.86226(9) 0.0258(5) Uani 1 1 d . . . . .
C10 C 0.8237(3) 0.1637(2) 0.87628(9) 0.0303(6) Uani 1 1 d . . . . .
H10A H 0.740775 0.125887 0.857462 0.036 Uiso 1 1 calc R U . . .
H10B H 0.915650 0.128603 0.868581 0.036 Uiso 1 1 calc R U . . .
C11 C 0.8098(3) 0.1493(2) 0.92972(10) 0.0338(6) Uani 1 1 d . . . . .
H11A H 0.803343 0.069426 0.937057 0.041 Uiso 1 1 calc R U . . .
H11B H 0.898813 0.179087 0.948410 0.041 Uiso 1 1 calc R U . . .
C12 C 0.6754(4) 0.2083(2) 0.94474(10) 0.0373(7) Uani 1 1 d . . . . .
H12A H 0.585742 0.170309 0.930279 0.045 Uiso 1 1 calc R U . . .
H12B H 0.676978 0.204059 0.979859 0.045 Uiso 1 1 calc R U . . .
C13 C 0.6703(3) 0.3293(2) 0.92944(10) 0.0337(6) Uani 1 1 d . . . . .
H13A H 0.751657 0.369907 0.947747 0.040 Uiso 1 1 calc R U . . .
H13B H 0.577000 0.362620 0.936908 0.040 Uiso 1 1 calc R U . . .
C14 C 0.6828(3) 0.3417(2) 0.87615(9) 0.0292(6) Uani 1 1 d . . . . .
H14A H 0.682916 0.421290 0.867798 0.035 Uiso 1 1 calc R U . . .
H14B H 0.596712 0.306885 0.857762 0.035 Uiso 1 1 calc R U . . .
C15 C 1.1571(3) 0.4837(2) 0.89118(9) 0.0263(5) Uani 1 1 d . . . . .
C16 C 1.2161(3) 0.5743(2) 0.86909(10) 0.0318(6) Uani 1 1 d . . . . .
H16 H 1.179278 0.593604 0.837360 0.038 Uiso 1 1 calc R U . . .
C17 C 1.3284(3) 0.6364(3) 0.89331(11) 0.0377(7) Uani 1 1 d . . . . .
H17 H 1.368166 0.697581 0.877926 0.045 Uiso 1 1 calc R U . . .
C18 C 1.3823(3) 0.6098(2) 0.93932(10) 0.0342(6) Uani 1 1 d . . . . .
H18 H 1.457329 0.653656 0.955923 0.041 Uiso 1 1 calc R U . . .
C19 C 1.3268(3) 0.5189(2) 0.96147(10) 0.0332(6) Uani 1 1 d . . . . .
H19 H 1.365509 0.498968 0.992944 0.040 Uiso 1 1 calc R U . . .
C20 C 1.2146(3) 0.4573(2) 0.93742(9) 0.0302(6) Uani 1 1 d . . . . .
H20 H 1.176248 0.395637 0.952904 0.036 Uiso 1 1 calc R U . . .
N003 N 0.2876(2) 0.29973(19) 0.68532(8) 0.0281(5) Uani 1 1 d . . . . .
N004 N 0.4515(3) 0.45110(19) 0.67764(8) 0.0285(5) Uani 1 1 d . . . . .
C21 C 0.3905(3) 0.4048(2) 0.75457(9) 0.0285(6) Uani 1 1 d . . . . .
C22 C 0.3164(3) 0.3400(3) 0.78295(10) 0.0344(6) Uani 1 1 d . . . . .
H22 H 0.324939 0.353158 0.816357 0.041 Uiso 1 1 calc R U . . .
C23 C 0.2264(4) 0.2530(3) 0.76307(10) 0.0386(7) Uani 1 1 d . . . . .
H23 H 0.174868 0.207309 0.783016 0.046 Uiso 1 1 calc R U . . .
C24 C 0.2144(3) 0.2353(2) 0.71577(10) 0.0346(6) Uani 1 1 d . . . . .
H24 H 0.153680 0.176663 0.702736 0.041 Uiso 1 1 calc R U . . .
C25 C 0.3761(3) 0.3867(2) 0.70362(9) 0.0261(5) Uani 1 1 d . . . . .
C26 C 0.4927(3) 0.4953(2) 0.77420(10) 0.0337(6) Uani 1 1 d . . . . .
H26A H 0.594166 0.473311 0.771489 0.051 Uiso 1 1 calc R U . . .
H26B H 0.479954 0.508008 0.807822 0.051 Uiso 1 1 calc R U . . .
H26C H 0.470366 0.563610 0.756052 0.051 Uiso 1 1 calc R U . . .
C27 C 0.4558(3) 0.4221(2) 0.63039(9) 0.0263(5) Uani 1 1 d . . . . .
C28 C 0.3696(3) 0.3433(2) 0.60852(9) 0.0293(6) Uani 1 1 d . . . . .
H28 H 0.384654 0.321878 0.577017 0.035 Uiso 1 1 calc R U . . .
C29 C 0.2500(3) 0.2879(2) 0.63222(9) 0.0261(5) Uani 1 1 d . . . . .
C30 C 0.1002(3) 0.3431(2) 0.61837(9) 0.0297(6) Uani 1 1 d . . . . .
H30A H 0.026774 0.309212 0.637158 0.036 Uiso 1 1 calc R U . . .
H30B H 0.107171 0.422731 0.626578 0.036 Uiso 1 1 calc R U . . .
C31 C 0.0481(3) 0.3309(2) 0.56520(10) 0.0327(6) Uani 1 1 d . . . . .
H31A H -0.050008 0.364903 0.558228 0.039 Uiso 1 1 calc R U . . .
H31B H 0.116517 0.370435 0.546281 0.039 Uiso 1 1 calc R U . . .
C32 C 0.0407(3) 0.2089(2) 0.55078(10) 0.0357(6) Uani 1 1 d . . . . .
H32A H -0.036560 0.171547 0.566780 0.043 Uiso 1 1 calc R U . . .
H32B H 0.013848 0.203115 0.515888 0.043 Uiso 1 1 calc R U . . .
C33 C 0.1857(3) 0.1510(2) 0.56414(10) 0.0357(6) Uani 1 1 d . . . . .
H33A H 0.260143 0.182044 0.545017 0.043 Uiso 1 1 calc R U . . .
H33B H 0.174827 0.071189 0.556423 0.043 Uiso 1 1 calc R U . . .
C34 C 0.2385(3) 0.1642(2) 0.61728(10) 0.0317(6) Uani 1 1 d . . . . .
H34A H 0.335632 0.128688 0.624253 0.038 Uiso 1 1 calc R U . . .
H34B H 0.169298 0.126021 0.636349 0.038 Uiso 1 1 calc R U . . .
C35 C 0.5662(3) 0.4859(2) 0.60615(9) 0.0270(5) Uani 1 1 d . . . . .
C36 C 0.5957(3) 0.4627(2) 0.55987(10) 0.0358(6) Uani 1 1 d . . . . .
H36 H 0.548718 0.401644 0.543331 0.043 Uiso 1 1 calc R U . . .
C37 C 0.6927(4) 0.5272(3) 0.53752(11) 0.0395(7) Uani 1 1 d . . . . .
H37 H 0.712247 0.509596 0.506003 0.047 Uiso 1 1 calc R U . . .
C38 C 0.7611(3) 0.6170(3) 0.56087(11) 0.0378(7) Uani 1 1 d . . . . .
H38 H 0.825064 0.662559 0.545115 0.045 Uiso 1 1 calc R U . . .
C39 C 0.7359(4) 0.6400(3) 0.60705(11) 0.0395(7) Uani 1 1 d . . . . .
H39 H 0.784681 0.700318 0.623551 0.047 Uiso 1 1 calc R U . . .
C40 C 0.6389(3) 0.5749(2) 0.62969(10) 0.0333(6) Uani 1 1 d . . . . .
H40 H 0.622164 0.591467 0.661578 0.040 Uiso 1 1 calc R U . . .

loop_
_atom_site_aniso_label
_atom_site_aniso_U_11
_atom_site_aniso_U_22
_atom_site_aniso_U_33
_atom_site_aniso_U_23
_atom_site_aniso_U_13
_atom_site_aniso_U_12
N001 0.0302(12) 0.0254(11) 0.0293(11) 0.0013(9) 0.0032(9) -0.0020(9)
N002 0.0251(11) 0.0246(11) 0.0283(11) -0.0022(8) 0.0019(8) -0.0017(9)
C1 0.0286(14) 0.0312(14) 0.0346(13) -0.0025(11) 0.0033(11) -0.0058(11)
C2 0.0320(15) 0.0354(16) 0.0338(14) -0.0071(11) 0.0006(11) -0.0038(12)
C3 0.0337(15) 0.0342(15) 0.0257(12) -0.0018(11) 0.0031(10) 0.0034(12)
C4 0.0246(13) 0.0265(13) 0.0313(12) -0.0013(10) 0.0063(10) 0.0037(10)
C5 0.0211(12) 0.0238(12) 0.0312(12) -0.0010(10) 0.0043(10) 0.0014(10)
C6 0.0354(15) 0.0336(15) 0.0292(13) 0.0017(11) 0.0048(11) 0.0001(12)
C7 0.0234(13) 0.0234(13) 0.0278(12) -0.0023(9) 0.0040(9) 0.0026(10)
C8 0.0294(14) 0.0272(13) 0.0275(12) 0.0018(10) 0.0004(10) -0.0023(11)
C9 0.0294(13) 0.0205(12) 0.0273(12) -0.0007(9) 0.0029(10) 0.0000(10)
C10 0.0390(15) 0.0204(12) 0.0317(13) -0.0008(10) 0.0045(11) -0.0009(11)
C11 0.0470(18) 0.0198(13) 0.0345(13) 0.0035(10) 0.0048(12) -0.0042(12)
C12 0.0451(17) 0.0347(16) 0.0336(14) -0.0022(11) 0.0122(12) -0.0116(13)
C13 0.0329(15) 0.0324(15) 0.0366(14) -0.0063(11) 0.0077(11) 0.0025(12)
C14 0.0282(14) 0.0269(14) 0.0323(13) -0.0027(10) 0.0019(10) 0.0011(11)
C15 0.0268(13) 0.0231(13) 0.0296(12) -0.0029(10) 0.0062(10) 0.0017(10)
C16 0.0325(15) 0.0317(15) 0.0309(13) 0.0025(11) 0.0023(11) -0.0041(11)
C17 0.0384(16) 0.0358(16) 0.0395(15) 0.0024(12) 0.0070(12) -0.0136(13)
C18 0.0300(15) 0.0336(15) 0.0384(15) -0.0056(12) 0.0010(11) -0.0080(12)
C19 0.0324(15) 0.0353(15) 0.0310(13) -0.0010(11) -0.0001(11) -0.0020(12)
C20 0.0334(14) 0.0257(13) 0.0319(13) 0.0017(10) 0.0048(11) -0.0034(11)
N003 0.0278(12) 0.0258(12) 0.0314(11) 0.0028(9) 0.0060(9) -0.0008(9)
N004 0.0296(12) 0.0247(11) 0.0314(11) -0.0011(9) 0.0045(9) -0.0033(9)
C21 0.0233(14) 0.0303(14) 0.0315(13) 0.0022(10) 0.0020(10) 0.0080(10)
C22 0.0355(16) 0.0400(16) 0.0280(13) 0.0047(11) 0.0045(11) 0.0056(13)
C23 0.0383(16) 0.0429(18) 0.0353(14) 0.0084(12) 0.0069(12) -0.0062(13)
C24 0.0334(15) 0.0331(15) 0.0376(14) 0.0052(12) 0.0058(11) -0.0070(12)
C25 0.0212(12) 0.0248(13) 0.0323(13) 0.0014(10) 0.0034(10) 0.0037(10)
C26 0.0397(16) 0.0308(14) 0.0300(13) -0.0011(11) 0.0011(11) 0.0057(12)
C27 0.0239(13) 0.0227(13) 0.0324(13) 0.0025(10) 0.0031(10) 0.0036(10)
C28 0.0315(14) 0.0279(14) 0.0292(12) -0.0010(10) 0.0068(10) -0.0017(11)
C29 0.0273(13) 0.0211(13) 0.0303(12) 0.0011(10) 0.0046(10) 0.0006(10)
C30 0.0322(15) 0.0242(13) 0.0335(13) 0.0022(10) 0.0066(11) 0.0033(11)
C31 0.0319(15) 0.0313(14) 0.0349(14) 0.0025(11) 0.0031(11) 0.0026(11)
C32 0.0387(16) 0.0360(16) 0.0319(13) -0.0012(11) 0.0023(11) -0.0082(13)
C33 0.0461(18) 0.0243(14) 0.0375(14) -0.0052(11) 0.0089(12) -0.0065(12)
C34 0.0347(15) 0.0226(13) 0.0382(14) 0.0016(10) 0.0056(11) 0.0031(11)
C35 0.0257(13) 0.0218(12) 0.0330(13) 0.0021(10) 0.0012(10) 0.0014(10)
C36 0.0409(16) 0.0292(15) 0.0384(14) -0.0063(11) 0.0097(12) -0.0070(12)
C37 0.0453(18) 0.0378(17) 0.0384(15) -0.0055(12) 0.0174(13) -0.0083(14)
C38 0.0332(15) 0.0379(17) 0.0435(16) 0.0040(13) 0.0097(12) -0.0116(13)
C39 0.0396(17) 0.0381(17) 0.0405(15) -0.0051(12) 0.0025(12) -0.0145(14)
C40 0.0329(15) 0.0353(15) 0.0315(13) -0.0016(11) 0.0032(11) -0.0069(12)

loop_
_atom_type_symbol
_atom_type_description
_atom_type_scat_dispersion_real
_atom_type_scat_dispersion_imag
_atom_type_scat_source
C C 0.0181 0.0091 'International Tables Vol C Tables 4.2.6.8 and 6.1.1.4'
H H 0.0000 0.0000 'International Tables Vol C Tables 4.2.6.8 and 6.1.1.4'
N N 0.0311 0.0180 'International Tables Vol C Tables 4.2.6.8 and 6.1.1.4'

loop_
_geom_angle_atom_site_label_1
_geom_angle_atom_site_label_2
_geom_angle_atom_site_label_3
_geom_angle
_geom_angle_site_symmetry_1
_geom_angle_site_symmetry_3
_geom_angle_publ_flag
C5 N001 C7 117.2(2) . . ?
C1 N002 C5 120.2(2) . . ?
C1 N002 C9 118.4(2) . . ?
C5 N002 C9 120.5(2) . . ?
N002 C1 H1 118.8 . . ?
C2 C1 N002 122.3(3) . . ?
C2 C1 H1 118.8 . . ?
C1 C2 H2 120.4 . . ?
C1 C2 C3 119.2(3) . . ?
C3 C2 H2 120.4 . . ?
C2 C3 H3 119.8 . . ?
C4 C3 C2 120.5(2) . . ?
C4 C3 H3 119.8 . . ?
C3 C4 C5 120.1(2) . . ?
C3 C4 C6 122.4(2) . . ?
C5 C4 C6 117.5(2) . . ?
N001 C5 N002 124.1(2) . . ?
N001 C5 C4 118.2(2) . . ?
N002 C5 C4 117.7(2) . . ?
C4 C6 H6A 109.5 . . ?
C4 C6 H6B 109.5 . . ?
C4 C6 H6C 109.5 . . ?
H6A C6 H6B 109.5 . . ?
H6A C6 H6C 109.5 . . ?
H6B C6 H6C 109.5 . . ?
N001 C7 C15 114.4(2) . . ?
C8 C7 N001 123.2(2) . . ?
C8 C7 C15 122.4(2) . . ?
C7 C8 H8 118.7 . . ?
C7 C8 C9 122.6(2) . . ?
C9 C8 H8 118.7 . . ?
N002 C9 C10 111.4(2) . . ?
N002 C9 C14 108.3(2) . . ?
C8 C9 N002 107.3(2) . . ?
C8 C9 C10 110.0(2) . . ?
C8 C9 C14 111.1(2) . . ?
C14 C9 C10 108.8(2) . . ?
C9 C10 H10A 109.4 . . ?
C9 C10 H10B 109.4 . . ?
H10A C10 H10B 108.0 . . ?
C11 C10 C9 111.3(2) . . ?
C11 C10 H10A 109.4 . . ?
C11 C10 H10B 109.4 . . ?
C10 C11 H11A 109.2 . . ?
C10 C11 H11B 109.2 . . ?
H11A C11 H11B 107.9 . . ?
C12 C11 C10 112.1(2) . . ?
C12 C11 H11A 109.2 . . ?
C12 C11 H11B 109.2 . . ?
C11 C12 H12A 109.3 . . ?
C11 C12 H12B 109.3 . . ?
H12A C12 H12B 107.9 . . ?
C13 C12 C11 111.7(2) . . ?
C13 C12 H12A 109.3 . . ?
C13 C12 H12B 109.3 . . ?
C12 C13 H13A 109.3 . . ?
C12 C13 H13B 109.3 . . ?
C12 C13 C14 111.7(2) . . ?
H13A C13 H13B 107.9 . . ?
C14 C13 H13A 109.3 . . ?
C14 C13 H13B 109.3 . . ?
C9 C14 H14A 109.4 . . ?
C9 C14 H14B 109.4 . . ?
C13 C14 C9 111.4(2) . . ?
C13 C14 H14A 109.4 . . ?
C13 C14 H14B 109.4 . . ?
H14A C14 H14B 108.0 . . ?
C16 C15 C7 119.4(2) . . ?
C20 C15 C7 122.3(2) . . ?
C20 C15 C16 118.2(2) . . ?
C15 C16 H16 119.8 . . ?
C17 C16 C15 120.4(3) . . ?
C17 C16 H16 119.8 . . ?
C16 C17 H17 119.7 . . ?
C18 C17 C16 120.5(3) . . ?
C18 C17 H17 119.7 . . ?
C17 C18 H18 120.1 . . ?
C17 C18 C19 119.8(3) . . ?
C19 C18 H18 120.1 . . ?
C18 C19 H19 120.2 . . ?
C20 C19 C18 119.7(3) . . ?
C20 C19 H19 120.2 . . ?
C15 C20 H20 119.3 . . ?
C19 C20 C15 121.4(3) . . ?
C19 C20 H20 119.3 . . ?
C24 N003 C25 119.8(2) . . ?
C24 N003 C29 119.3(2) . . ?
C25 N003 C29 120.0(2) . . ?
C25 N004 C27 117.4(2) . . ?
C22 C21 C25 120.2(3) . . ?
C22 C21 C26 122.3(2) . . ?
C25 C21 C26 117.4(2) . . ?
C21 C22 H22 119.9 . . ?
C21 C22 C23 120.3(3) . . ?
C23 C22 H22 119.9 . . ?
C22 C23 H23 120.3 . . ?
C24 C23 C22 119.5(3) . . ?
C24 C23 H23 120.3 . . ?
N003 C24 H24 118.9 . . ?
C23 C24 N003 122.3(3) . . ?
C23 C24 H24 118.9 . . ?
N003 C25 C21 118.0(2) . . ?
N004 C25 N003 124.1(2) . . ?
N004 C25 C21 117.9(2) . . ?
C21 C26 H26A 109.5 . . ?
C21 C26 H26B 109.5 . . ?
C21 C26 H26C 109.5 . . ?
H26A C26 H26B 109.5 . . ?
H26A C26 H26C 109.5 . . ?
H26B C26 H26C 109.5 . . ?
N004 C27 C35 113.8(2) . . ?
C28 C27 N004 122.9(2) . . ?
C28 C27 C35 123.3(2) . . ?
C27 C28 H28 118.9 . . ?
C27 C28 C29 122.2(2) . . ?
C29 C28 H28 118.9 . . ?
N003 C29 C30 108.2(2) . . ?
N003 C29 C34 111.2(2) . . ?
C28 C29 N003 107.5(2) . . ?
C28 C29 C30 111.8(2) . . ?
C28 C29 C34 109.8(2) . . ?
C30 C29 C34 108.3(2) . . ?
C29 C30 H30A 109.1 . . ?
C29 C30 H30B 109.1 . . ?
H30A C30 H30B 107.9 . . ?
C31 C30 C29 112.4(2) . . ?
C31 C30 H30A 109.1 . . ?
C31 C30 H30B 109.1 . . ?
C30 C31 H31A 109.5 . . ?
C30 C31 H31B 109.5 . . ?
H31A C31 H31B 108.1 . . ?
C32 C31 C30 110.7(2) . . ?
C32 C31 H31A 109.5 . . ?
C32 C31 H31B 109.5 . . ?
C31 C32 H32A 109.3 . . ?
C31 C32 H32B 109.3 . . ?
H32A C32 H32B 108.0 . . ?
C33 C32 C31 111.5(2) . . ?
C33 C32 H32A 109.3 . . ?
C33 C32 H32B 109.3 . . ?
C32 C33 H33A 109.3 . . ?
C32 C33 H33B 109.3 . . ?
C32 C33 C34 111.7(2) . . ?
H33A C33 H33B 107.9 . . ?
C34 C33 H33A 109.3 . . ?
C34 C33 H33B 109.3 . . ?
C29 C34 H34A 109.3 . . ?
C29 C34 H34B 109.3 . . ?
C33 C34 C29 111.8(2) . . ?
C33 C34 H34A 109.3 . . ?
C33 C34 H34B 109.3 . . ?
H34A C34 H34B 107.9 . . ?
C36 C35 C27 122.4(2) . . ?
C36 C35 C40 118.0(2) . . ?
C40 C35 C27 119.5(2) . . ?
C35 C36 H36 119.5 . . ?
C37 C36 C35 121.0(3) . . ?
C37 C36 H36 119.5 . . ?
C36 C37 H37 119.8 . . ?
C38 C37 C36 120.3(3) . . ?
C38 C37 H37 119.8 . . ?
C37 C38 H38 120.2 . . ?
C39 C38 C37 119.6(3) . . ?
C39 C38 H38 120.2 . . ?
C38 C39 H39 119.9 . . ?
C38 C39 C40 120.2(3) . . ?
C40 C39 H39 119.9 . . ?
C35 C40 H40 119.6 . . ?
C39 C40 C35 120.9(3) . . ?
C39 C40 H40 119.6 . . ?

loop_
_geom_bond_atom_site_label_1
_geom_bond_atom_site_label_2
_geom_bond_distance
_geom_bond_site_symmetry_2
_geom_bond_publ_flag
N001 C5 1.315(3) . ?
N001 C7 1.382(3) . ?
N002 C1 1.383(3) . ?
N002 C5 1.396(3) . ?
N002 C9 1.508(3) . ?
C1 H1 0.9500 . ?
C1 C2 1.343(4) . ?
C2 H2 0.9500 . ?
C2 C3 1.417(4) . ?
C3 H3 0.9500 . ?
C3 C4 1.361(4) . ?
C4 C5 1.442(3) . ?
C4 C6 1.495(4) . ?
C6 H6A 0.9800 . ?
C6 H6B 0.9800 . ?
C6 H6C 0.9800 . ?
C7 C8 1.343(4) . ?
C7 C15 1.493(4) . ?
C8 H8 0.9500 . ?
C8 C9 1.504(4) . ?
C9 C10 1.543(3) . ?
C9 C14 1.542(4) . ?
C10 H10A 0.9900 . ?
C10 H10B 0.9900 . ?
C10 C11 1.536(4) . ?
C11 H11A 0.9900 . ?
C11 H11B 0.9900 . ?
C11 C12 1.525(4) . ?
C12 H12A 0.9900 . ?
C12 H12B 0.9900 . ?
C12 C13 1.522(4) . ?
C13 H13A 0.9900 . ?
C13 H13B 0.9900 . ?
C13 C14 1.527(4) . ?
C14 H14A 0.9900 . ?
C14 H14B 0.9900 . ?
C15 C16 1.397(4) . ?
C15 C20 1.389(4) . ?
C16 H16 0.9500 . ?
C16 C17 1.392(4) . ?
C17 H17 0.9500 . ?
C17 C18 1.374(4) . ?
C18 H18 0.9500 . ?
C18 C19 1.388(4) . ?
C19 H19 0.9500 . ?
C19 C20 1.385(4) . ?
C20 H20 0.9500 . ?
N003 C24 1.386(3) . ?
N003 C25 1.391(3) . ?
N003 C29 1.506(3) . ?
N004 C25 1.316(3) . ?
N004 C27 1.382(3) . ?
C21 C22 1.354(4) . ?
C21 C25 1.445(4) . ?
C21 C26 1.506(4) . ?
C22 H22 0.9500 . ?
C22 C23 1.414(4) . ?
C23 H23 0.9500 . ?
C23 C24 1.343(4) . ?
C24 H24 0.9500 . ?
C26 H26A 0.9800 . ?
C26 H26B 0.9800 . ?
C26 H26C 0.9800 . ?
C27 C28 1.343(4) . ?
C27 C35 1.497(4) . ?
C28 H28 0.9500 . ?
C28 C29 1.503(4) . ?
C29 C30 1.540(4) . ?
C29 C34 1.552(4) . ?
C30 H30A 0.9900 . ?
C30 H30B 0.9900 . ?
C30 C31 1.530(4) . ?
C31 H31A 0.9900 . ?
C31 H31B 0.9900 . ?
C31 C32 1.528(4) . ?
C32 H32A 0.9900 . ?
C32 H32B 0.9900 . ?
C32 C33 1.514(4) . ?
C33 H33A 0.9900 . ?
C33 H33B 0.9900 . ?
C33 C34 1.532(4) . ?
C34 H34A 0.9900 . ?
C34 H34B 0.9900 . ?
C35 C36 1.390(4) . ?
C35 C40 1.394(4) . ?
C36 H36 0.9500 . ?
C36 C37 1.385(4) . ?
C37 H37 0.9500 . ?
C37 C38 1.383(4) . ?
C38 H38 0.9500 . ?
C38 C39 1.376(4) . ?
C39 H39 0.9500 . ?
C39 C40 1.393(4) . ?
C40 H40 0.9500 . ?

loop_
_geom_torsion_atom_site_label_1
_geom_torsion_atom_site_label_2
_geom_torsion_atom_site_label_3
_geom_torsion_atom_site_label_4
_geom_torsion
_geom_torsion_site_symmetry_1
_geom_torsion_site_symmetry_2
_geom_torsion_site_symmetry_3
_geom_torsion_site_symmetry_4
_geom_torsion_publ_flag
N001 C7 C8 C9 -6.5(4) . . . . ?
N001 C7 C15 C16 9.7(3) . . . . ?
N001 C7 C15 C20 -173.2(2) . . . . ?
N002 C1 C2 C3 -0.3(4) . . . . ?
N002 C9 C10 C11 -176.2(2) . . . . ?
N002 C9 C14 C13 179.2(2) . . . . ?
C1 N002 C5 N001 -179.7(2) . . . . ?
C1 N002 C5 C4 -2.0(3) . . . . ?
C1 N002 C9 C8 167.1(2) . . . . ?
C1 N002 C9 C10 46.7(3) . . . . ?
C1 N002 C9 C14 -72.9(3) . . . . ?
C1 C2 C3 C4 0.8(4) . . . . ?
C2 C3 C4 C5 -1.9(4) . . . . ?
C2 C3 C4 C6 177.3(3) . . . . ?
C3 C4 C5 N001 -179.7(3) . . . . ?
C3 C4 C5 N002 2.4(4) . . . . ?
C5 N001 C7 C8 -9.6(4) . . . . ?
C5 N001 C7 C15 169.0(2) . . . . ?
C5 N002 C1 C2 1.0(4) . . . . ?
C5 N002 C9 C8 -23.4(3) . . . . ?
C5 N002 C9 C10 -143.8(2) . . . . ?
C5 N002 C9 C14 96.6(3) . . . . ?
C6 C4 C5 N001 1.1(4) . . . . ?
C6 C4 C5 N002 -176.7(2) . . . . ?
C7 N001 C5 N002 7.1(4) . . . . ?
C7 N001 C5 C4 -170.6(2) . . . . ?
C7 C8 C9 N002 21.5(3) . . . . ?
C7 C8 C9 C10 142.8(3) . . . . ?
C7 C8 C9 C14 -96.7(3) . . . . ?
C7 C15 C16 C17 176.7(3) . . . . ?
C7 C15 C20 C19 -176.8(2) . . . . ?
C8 C7 C15 C16 -171.7(3) . . . . ?
C8 C7 C15 C20 5.4(4) . . . . ?
C8 C9 C10 C11 64.9(3) . . . . ?
C8 C9 C14 C13 -63.2(3) . . . . ?
C9 N002 C1 C2 170.5(3) . . . . ?
C9 N002 C5 N001 11.0(4) . . . . ?
C9 N002 C5 C4 -171.3(2) . . . . ?
C9 C10 C11 C12 55.2(3) . . . . ?
C10 C9 C14 C13 58.0(3) . . . . ?
C10 C11 C12 C13 -52.6(3) . . . . ?
C11 C12 C13 C14 53.3(3) . . . . ?
C12 C13 C14 C9 -56.9(3) . . . . ?
C14 C9 C10 C11 -57.0(3) . . . . ?
C15 C7 C8 C9 175.0(2) . . . . ?
C15 C16 C17 C18 -0.4(5) . . . . ?
C16 C15 C20 C19 0.4(4) . . . . ?
C16 C17 C18 C19 1.5(5) . . . . ?
C17 C18 C19 C20 -1.7(4) . . . . ?
C18 C19 C20 C15 0.8(4) . . . . ?
C20 C15 C16 C17 -0.6(4) . . . . ?
N003 C29 C30 C31 -177.3(2) . . . . ?
N003 C29 C34 C33 174.4(2) . . . . ?
N004 C27 C28 C29 6.4(4) . . . . ?
N004 C27 C35 C36 174.6(3) . . . . ?
N004 C27 C35 C40 -8.0(3) . . . . ?
C21 C22 C23 C24 -0.3(5) . . . . ?
C22 C21 C25 N003 -1.6(4) . . . . ?
C22 C21 C25 N004 -179.4(3) . . . . ?
C22 C23 C24 N003 0.0(5) . . . . ?
C24 N003 C25 N004 178.9(3) . . . . ?
C24 N003 C25 C21 1.3(4) . . . . ?
C24 N003 C29 C28 -165.5(2) . . . . ?
C24 N003 C29 C30 73.6(3) . . . . ?
C24 N003 C29 C34 -45.2(3) . . . . ?
C25 N003 C24 C23 -0.6(4) . . . . ?
C25 N003 C29 C28 25.2(3) . . . . ?
C25 N003 C29 C30 -95.6(3) . . . . ?
C25 N003 C29 C34 145.5(2) . . . . ?
C25 N004 C27 C28 10.8(4) . . . . ?
C25 N004 C27 C35 -168.7(2) . . . . ?
C25 C21 C22 C23 1.1(4) . . . . ?
C26 C21 C22 C23 -177.3(3) . . . . ?
C26 C21 C25 N003 176.9(2) . . . . ?
C26 C21 C25 N004 -0.8(4) . . . . ?
C27 N004 C25 N003 -7.8(4) . . . . ?
C27 N004 C25 C21 169.8(2) . . . . ?
C27 C28 C29 N003 -22.9(3) . . . . ?
C27 C28 C29 C30 95.7(3) . . . . ?
C27 C28 C29 C34 -144.1(3) . . . . ?
C27 C35 C36 C37 176.4(3) . . . . ?
C27 C35 C40 C39 -176.2(3) . . . . ?
C28 C27 C35 C36 -4.9(4) . . . . ?
C28 C27 C35 C40 172.5(3) . . . . ?
C28 C29 C30 C31 64.5(3) . . . . ?
C28 C29 C34 C33 -66.6(3) . . . . ?
C29 N003 C24 C23 -169.9(3) . . . . ?
C29 N003 C25 N004 -11.9(4) . . . . ?
C29 N003 C25 C21 170.6(2) . . . . ?
C29 C30 C31 C32 57.0(3) . . . . ?
C30 C29 C34 C33 55.7(3) . . . . ?
C30 C31 C32 C33 -54.9(3) . . . . ?
C31 C32 C33 C34 54.9(3) . . . . ?
C32 C33 C34 C29 -56.0(3) . . . . ?
C34 C29 C30 C31 -56.6(3) . . . . ?
C35 C27 C28 C29 -174.2(2) . . . . ?
C35 C36 C37 C38 -0.6(5) . . . . ?
C36 C35 C40 C39 1.3(4) . . . . ?
C36 C37 C38 C39 2.0(5) . . . . ?
C37 C38 C39 C40 -1.8(5) . . . . ?
C38 C39 C40 C35 0.1(5) . . . . ?
C40 C35 C36 C37 -1.1(4) . . . . ?

loop_
_twin_individual_id
_twin_individual_mass_fraction_refined
_oxdiff_twin_reflns_isolated
_oxdiff_twin_reflns_overlapped
_twin_individual_twin_lattice_type
_twin_individual_twin_matrix_11
_twin_individual_twin_matrix_12
_twin_individual_twin_matrix_13
_twin_individual_twin_matrix_21
_twin_individual_twin_matrix_22
_twin_individual_twin_matrix_23
_twin_individual_twin_matrix_31
_twin_individual_twin_matrix_32
_twin_individual_twin_matrix_33
1 0.652(2) 6215 13810 ref 1.0000 0.0000 0.0000 0.0000 1.0000 0.0000 0.0000 0.0000 1.0000
2 0.348(2) 0 13810 nmt 1.0001 -0.0005 -0.0003 -0.0009 -0.9998 -0.0001 -0.6808 0.0020 -0.9998
